data_1566974
loop_
_publ_author_name
'Schlesinger, Carina'
'Fitterer, Arnd'
'Buchsbaum, Christian'
'Habermehl, Stefan'
'Chierotti, Michele R.'
'Nervi, Carlo'
'Schmidt, Martin U.'

_publ_section_title
;
 Ambiguous structure determination from powder data: four different
 structural models of 4,11-difluoroquinacridone with similar X-ray powder
 patterns, fit to the PDF, SSNMR and DFT-D
;
_journal_coeditor_code LT5047SUP1
_journal_issue 4
_journal_name_full IUCrJ
_journal_paper_doi 10.1107/S2052252522004237
_journal_volume 9
_journal_year 2022
_chemical_formula_moiety 'C20 H10 F2 N2 O2'
_chemical_formula_sum 'C20 H10 F2 N2 O2'
_chemical_formula_weight 348.3016
_chemical_name_common
;
4,11-Difluoro-quinacridone
Model D from Rietveld refinement
Attention! This is a wrong structural model, 
which fits quite well to the powder data, 
fits well to the pair-distribution function,
but does not agree with solid-state NMR data, 
and has an unfavourable lattice energy.
Further discussion see publication.
;
_chemical_name_systematic '4,11-Difluoroquino[2,3-b]acridine-7,14(5H,12H)-dione, wrong structural model D'
_space_group_crystal_system monoclinic
_space_group_IT_number 14
_space_group_name_Hall '-P 2ybc'
_space_group_name_H-M_alt 'P 1 21/c 1'
_cell_angle_alpha 90
_cell_angle_beta 103.686(23)
_cell_angle_gamma 90
_cell_formula_units_Z 4
_cell_length_a 14.3352(24)
_cell_length_b 3.77265(33)
_cell_length_c 27.3740(41)
_cell_measurement_temperature 300
_cell_measurement_theta_max 79.9900
_cell_measurement_theta_min 4.50000
_cell_volume 1438.4(4)
_computing_cell_refinement 'FIDEL, TOPAS-Academic'
_computing_data_collection '<i>WINX^POW^</i> (Stoe & Cie, 2004)'
_computing_data_reduction '<i>WINX^POW^</i> (Stoe & Cie, 2004)'
_computing_molecular_graphics '<i>Mercury</i> (Macrae <i>et al.</i>, 2008)'
_computing_structure_refinement TOPAS-Academic
_computing_structure_solution FIDEL
_diffrn_ambient_temperature 300
_diffrn_measurement_device_type STOE-Stadi-P
_diffrn_radiation_monochromator Ge(111)
_diffrn_radiation_type 'Cu K\a~1~'
_diffrn_radiation_wavelength 1.54056
_exptl_absorpt_coefficient_mu 1.044
_exptl_crystal_density_diffrn 1.608
_exptl_crystal_description powder
_exptl_crystal_F_000 712.0
_pd_calc_method 'Rietveld Refinement'
_pd_char_colour orange
_pd_char_particle_morphology powder
_pd_meas_2theta_range_inc 0.010000
_pd_meas_2theta_range_max 79.9900
_pd_meas_2theta_range_min 2.00000
_pd_meas_number_of_points 7800
_pd_meas_scan_method cont
_pd_proc_2theta_range_inc 0.010000
_pd_proc_2theta_range_max 79.9900
_pd_proc_2theta_range_min 4.50000
_pd_proc_ls_background_function 'Chebyshev function with 20 terms'
_pd_proc_ls_pref_orient_corr none
_pd_proc_ls_profile_function 'fundamental parameters'
_pd_proc_ls_prof_R_factor 0.12746
_pd_proc_ls_prof_wR_expected 0.02203
_pd_proc_ls_prof_wR_factor 0.14946
_pd_proc_wavelength 1.54056
_pd_spec_mounting 'prepared between polymer films '
_pd_spec_mount_mode transmission
_refine_ls_extinction_method none
_refine_ls_goodness_of_fit_all 6.786
_refine_ls_hydrogen_treatment refxyz
_refine_ls_matrix_type fullcycle
_refine_ls_number_constraints 0
_refine_ls_number_parameters 158
_refine_ls_number_restraints 69
_refine_ls_R_factor_all 0.01734
_refine_ls_shift/su_max 0.001
_refine_ls_weighting_details w=1/\s[Y~obs~]^2^
_refine_ls_weighting_scheme sigma
_cod_data_source_file lt5047.cif
_cod_data_source_block DFQ_model_D_Rietveld
_cod_original_cell_volume 1438.40(38)
_cod_original_sg_symbol_H-M 'P 21/c'
_cod_database_code 1566974

loop_
_symmetry_equiv_pos_site_id
_symmetry_equiv_pos_as_xyz
1 '-x, -y, -z'
2 '-x, y+1/2, -z+1/2'
3 'x, -y+1/2, z+1/2'
4 'x, y, z'

loop_
_atom_site_label
_atom_site_type_symbol
_atom_site_symmetry_multiplicity
_atom_site_fract_x
_atom_site_fract_y
_atom_site_fract_z
_atom_site_occupancy
_atom_site_B_iso_or_equiv
_atom_site_U_iso_or_equiv
C13 C 0 0.54902(65) 0.6560(44) 0.17849(30) 1 1.23(16) 0.01558
H18 H 0 0.5609(28) 0.643(11) 0.2192(12) 1 1.48(19) 0.01870
C11 C 0 0.45765(63) 0.7422(45) 0.14885(31) 1 1.23(16) 0.01558
C12 C 0 0.43971(64) 0.7168(48) 0.09461(32) 1 1.23(16) 0.01558
C10 C 0 0.38160(67) 0.8777(53) 0.17341(31) 1 1.23(16) 0.01558
N3 N 0 0.35603(62) 0.8807(37) 0.06623(30) 1 1.23(16) 0.01558
C9 C 0 0.28358(63) 0.9994(42) 0.14127(32) 1 1.23(16) 0.01558
O2 O 0 0.39773(99) 0.7935(70) 0.21726(45) 1 1.23(16) 0.01558
H15 H 0 0.3503(17) 0.909(11) 0.0276(11) 1 1.48(19) 0.01870
C8 C 0 0.27737(64) 0.9918(42) 0.08762(30) 1 1.23(16) 0.01558
C4 C 0 0.20661(65) 1.1467(41) 0.15920(31) 1 1.23(16) 0.01558
C7 C 0 0.19666(64) 1.1332(40) 0.05624(31) 1 1.23(16) 0.01558
H14 H 0 0.1915(20) 1.0328(88) 0.1911(14) 1 1.48(19) 0.01870
C5 C 0 0.13217(65) 1.2763(45) 0.12738(31) 1 1.23(16) 0.01558
F17 F 0 0.21306(90) 1.2361(44) 0.01160(43) 1 1.23(16) 0.01558
C6 C 0 0.12177(63) 1.2508(47) 0.07373(28) 1 1.23(16) 0.01558
H1 H 0 0.0771(23) 1.3766(90) 0.1433(15) 1 1.48(19) 0.01870
H16 H 0 0.0561(21) 1.328(13) 0.0441(17) 1 1.48(19) 0.01870
C31 C 0 0.51671(61) 0.6494(44) 0.07219(30) 1 1.23(16) 0.01558
H36 H 0 0.5012(35) 0.617(15) 0.0319(11) 1 1.48(19) 0.01870
C29 C 0 0.60903(63) 0.5783(43) 0.10065(32) 1 1.23(16) 0.01558
C30 C 0 0.61991(67) 0.5122(37) 0.15408(32) 1 1.23(16) 0.01558
C28 C 0 0.67702(72) 0.4136(41) 0.07541(33) 1 1.23(16) 0.01558
N21 N 0 0.70222(61) 0.3368(41) 0.18119(31) 1 1.23(16) 0.01558
C27 C 0 0.76756(63) 0.2377(46) 0.10756(33) 1 1.23(16) 0.01558
O20 O 0 0.6450(10) 0.3693(40) 0.02849(47) 1 1.23(16) 0.01558
H33 H 0 0.7077(18) 0.304(11) 0.2193(10) 1 1.48(19) 0.01870
C26 C 0 0.77857(62) 0.2741(49) 0.16208(32) 1 1.23(16) 0.01558
C22 C 0 0.85781(61) 0.2065(39) 0.09293(33) 1 1.23(16) 0.01558
C25 C 0 0.86263(76) 0.1509(34) 0.19625(32) 1 1.23(16) 0.01558
H32 H 0 0.8627(17) 0.294(13) 0.0555(14) 1 1.48(19) 0.01870
C23 C 0 0.92906(61) -0.0289(34) 0.12564(34) 1 1.23(16) 0.01558
F35 F 0 0.85745(97) 0.1157(36) 0.24572(42) 1 1.23(16) 0.01558
C24 C 0 0.91202(76) -0.1152(28) 0.17884(31) 1 1.23(16) 0.01558
H19 H 0 1.0099(35) -0.0184(82) 0.1222(24) 1 1.48(19) 0.01870
H34 H 0 0.9536(25) -0.302(12) 0.2097(15) 1 1.48(19) 0.01870

loop_
_geom_angle_id
_geom_angle_atom_site_label_1
_geom_angle_atom_site_label_2
_geom_angle_atom_site_label_3
_geom_angle
1 H18 C13 C11 120(2)
2 H18 C13 C30 120(2)
3 C11 C13 C30 119(1)
4 C13 C11 C12 119(1)
5 C13 C11 C10 120(1)
6 C12 C11 C10 121(1)
7 C11 C12 N3 117(1)
8 C11 C12 C31 119(1)
9 N3 C12 C31 119(1)
10 C11 C10 C9 120(1)
11 C11 C10 O2 112(1)
12 C9 C10 O2 125(1)
13 C12 N3 H15 117(2)
14 C12 N3 C8 123(1)
15 H15 N3 C8 120(2)
16 C10 C9 C8 114(1)
17 C10 C9 C4 127(1)
18 C8 C9 C4 119(1)
19 N3 C8 C9 123(1)
20 N3 C8 C7 119(1)
21 C9 C8 C7 118(1)
22 C9 C4 H14 117(2)
23 C9 C4 C5 120(1)
24 H14 C4 C5 115(2)
25 C8 C7 F17 112(1)
26 C8 C7 C6 122(1)
27 F17 C7 C6 123(1)
28 C4 C5 C6 122(1)
29 C4 C5 H1 116(2)
30 C6 C5 H1 122(2)
31 C7 C6 C5 119(1)
32 C7 C6 H16 115(2)
33 C5 C6 H16 126(2)
34 C12 C31 H36 118(3)
35 C12 C31 C29 122(1)
36 H36 C31 C29 119(3)
37 C31 C29 C30 117(1)
38 C31 C29 C28 118(1)
39 C30 C29 C28 119(1)
40 C13 C30 C29 119(1)
41 C13 C30 N21 122(1)
42 C29 C30 N21 119(1)
43 C29 C28 C27 119(1)
44 C29 C28 O20 114(1)
45 C27 C28 O20 125(1)
46 C30 N21 H33 116(2)
47 C30 N21 C26 123(1)
48 H33 N21 C26 120(2)
49 C28 C27 C26 114(1)
50 C28 C27 C22 124(1)
51 C26 C27 C22 114(1)
52 N21 C26 C27 121(1)
53 N21 C26 C25 116(1)
54 C27 C26 C25 121(1)
55 C27 C22 H32 120(2)
56 C27 C22 C23 114.5(9)
57 H32 C22 C23 124(2)
58 C26 C25 F35 116(1)
59 C26 C25 C24 116(1)
60 F35 C25 C24 115(1)
61 C22 C23 C24 116.7(9)
62 C22 C23 H19 119(3)
63 C24 C23 H19 117(3)
64 C25 C24 C23 112.1(9)
65 C25 C24 H34 114(2)
66 C23 C24 H34 130(2)

loop_
_geom_bond_id
_geom_bond_atom_site_label_1
_geom_bond_atom_site_label_2
_geom_bond_distance
1 C13 H18 1.09(3)
2 C13 C11 1.41(1)
3 C13 C30 1.45(2)
4 C11 C12 1.45(1)
5 C11 C10 1.50(2)
6 C12 N3 1.41(1)
7 C12 C31 1.41(1)
8 C10 C9 1.54(1)
9 C10 O2 1.21(2)
10 N3 H15 1.05(3)
11 N3 C8 1.45(1)
12 C9 C8 1.45(1)
13 C9 C4 1.42(2)
14 C8 C7 1.38(1)
15 C4 H14 1.04(4)
16 C4 C5 1.30(1)
17 C7 F17 1.35(2)
18 C7 C6 1.35(2)
19 C5 C6 1.44(1)
20 C5 H1 1.06(4)
21 C6 H16 1.13(4)
22 C31 H36 1.08(3)
23 C31 C29 1.39(1)
24 C29 C30 1.46(1)
25 C29 C28 1.46(2)
26 C30 N21 1.40(1)
27 C28 C27 1.54(1)
28 C28 O20 1.27(2)
29 N21 H33 1.03(3)
30 N21 C26 1.34(1)
31 C27 C26 1.47(1)
32 C27 C22 1.45(1)
33 C26 C25 1.42(1)
34 C22 H32 1.09(4)
35 C22 C23 1.48(1)
36 C25 F35 1.38(2)
37 C25 C24 1.38(2)
38 C23 C24 1.57(1)
39 C23 H19 1.19(5)
40 C24 H34 1.15(4)
